data_2006028
loop_
_publ_author_name
'Jai-nhuknan, J.'
'Karipides, A. G.'
'Hughes, J. M.'
'Cantrell, J. S.'

_publ_section_title
;
 <i>N</i>,<i>N</i>'-Bis(pentafluorophenyl)urea
;
_journal_issue 4
_journal_name_full 'Acta Crystallographica Section C'
_journal_page_first 455
_journal_page_last 457
_journal_paper_doi 10.1107/S010827019601428X
_journal_volume 53
_journal_year 1997
_chemical_formula_moiety 'C13 H2 F10 N2 O1'
_chemical_formula_sum 'C13 H2 F10 N2 O'
_chemical_formula_weight 392.17
_chemical_melting_point .269E-267
_chemical_name_common N,N'-bispentafluorophenylurea
_chemical_name_systematic
;
N,N'-bispentafluorophenylurea
;
_space_group_IT_number 61
_symmetry_cell_setting orthorhombic
_symmetry_space_group_name_Hall '-P 2ac 2ab'
_symmetry_space_group_name_H-M 'P b c a'
_cell_angle_alpha 90.000(10)
_cell_angle_beta 90.00(2)
_cell_angle_gamma 90.000(10)
_cell_formula_units_Z 8
_cell_length_a 11.799(2)
_cell_length_b 25.195(4)
_cell_length_c 9.009(2)
_cell_measurement_reflns_used 25
_cell_measurement_temperature 293(2)
_cell_measurement_theta_max 15.9
_cell_measurement_theta_min 10.7
_cell_volume 2678.2(9)
_computing_cell_refinement 'CAD-4 Software'
_computing_data_collection 'CAD-4 Software (Enraf-Nonius, 1989)'
_computing_data_reduction 'SDP-Plus (Frenz, 1985)'
_computing_molecular_graphics 'ZORTEP (Zsolnai & Huttner, 1994)'
_computing_structure_refinement 'SHELXL93 (Sheldrick, 1993)'
_computing_structure_solution 'SHELXS86 (Sheldrick, 1990)'
_diffrn_ambient_temperature 293(2)
_diffrn_measurement_device 'Enraf-Nonius CAD-4'
_diffrn_measurement_method \q/2\q
_diffrn_radiation_monochromator graphite
_diffrn_radiation_source 'fine-focus sealed tube'
_diffrn_radiation_type 'Mo K\a'
_diffrn_radiation_wavelength 0.71069
_diffrn_reflns_av_sigmaI/netI 0.0325
_diffrn_reflns_limit_h_max 15
_diffrn_reflns_limit_h_min 0
_diffrn_reflns_limit_k_max 32
_diffrn_reflns_limit_k_min 0
_diffrn_reflns_limit_l_max 11
_diffrn_reflns_limit_l_min 0
_diffrn_reflns_number 2603
_diffrn_reflns_theta_max 28
_diffrn_reflns_theta_min 1.62
_diffrn_standards_decay_% 0.1
_diffrn_standards_interval_time 240
_diffrn_standards_number 3
_exptl_absorpt_coefficient_mu 0.220
_exptl_absorpt_correction_T_max 0.96
_exptl_absorpt_correction_T_min 0.92
_exptl_absorpt_correction_type '\y scan (Flack, 1983)'
_exptl_crystal_colour colorless
_exptl_crystal_density_diffrn 1.945
_exptl_crystal_density_meas 1.98
_exptl_crystal_density_method 'flotation in a 1:2 CHBr~3~--CHCl~3~ solution'
_exptl_crystal_description block
_exptl_crystal_F_000 1536
_exptl_crystal_size_max 0.5
_exptl_crystal_size_mid 0.2
_exptl_crystal_size_min 0.2
_refine_diff_density_max 0.18
_refine_diff_density_min -0.21
_refine_ls_extinction_method none
_refine_ls_goodness_of_fit_all 1.021
_refine_ls_goodness_of_fit_obs 1.149
_refine_ls_hydrogen_treatment 'H atoms riding'
_refine_ls_matrix_type full
_refine_ls_number_parameters 235
_refine_ls_number_reflns 2603
_refine_ls_number_restraints 0
_refine_ls_restrained_S_all 1.021
_refine_ls_restrained_S_obs 1.149
_refine_ls_R_factor_all 0.0870
_refine_ls_R_factor_obs 0.049
_refine_ls_shift/esd_max 0.062
_refine_ls_shift/esd_mean 0.012
_refine_ls_structure_factor_coef Fsqd
_refine_ls_weighting_scheme
;
calc w = 1/[\s^2^(F~o~^2^) + (0.037P)^2^ + 1.612P]
where P = (F~o~^2^ + 2F~c~^2^)/3
;
_refine_ls_wR_factor_all 0.107
_refine_ls_wR_factor_obs 0.0951
_reflns_number_observed 1696
_reflns_number_total 2603
_reflns_observed_criterion >2sigma(I)
_cod_data_source_file bk1165.cif
_cod_data_source_block bk1165
_cod_original_formula_sum 'C13 H2 F10 N2 O1'
_cod_database_code 2006028

loop_
_symmetry_equiv_pos_as_xyz
'x, y, z'
'x+1/2, -y+1/2, -z'
'-x, y+1/2, -z+1/2'
'-x+1/2, -y, z+1/2'
'-x, -y, -z'
'-x-1/2, y-1/2, z'
'x, -y-1/2, z-1/2'
'x-1/2, y, -z-1/2'

loop_
_atom_site_aniso_label
_atom_site_aniso_U_11
_atom_site_aniso_U_12
_atom_site_aniso_U_13
_atom_site_aniso_U_22
_atom_site_aniso_U_23
_atom_site_aniso_U_33
O1 0.0714(13) 0.0059(10) -0.0022(9) 0.0478(10) -0.0008(8) 0.0192(8)
C 0.0461(15) 0.0002(12) 0.0016(12) 0.0432(15) -0.0003(10) 0.0231(12)
N1 0.074(2) 0.0128(12) 0.0018(11) 0.0483(13) 0.0010(10) 0.0200(9)
C11 0.052(2) 0.0093(14) -0.0033(12) 0.0466(15) -0.0008(12) 0.0259(12)
C12 0.049(2) 0.0045(14) 0.0036(14) 0.049(2) 0.0047(14) 0.0384(14)
C13 0.065(2) 0.0055(15) -0.007(2) 0.042(2) -0.0006(14) 0.054(2)
C14 0.062(2) 0.023(2) 0.000(2) 0.063(2) -0.0084(15) 0.041(2)
C15 0.049(2) 0.016(2) 0.0092(15) 0.073(2) 0.007(2) 0.041(2)
C16 0.048(2) 0.0007(14) -0.0032(14) 0.052(2) 0.0048(13) 0.0370(14)
F12 0.0795(13) -0.0025(10) 0.0294(11) 0.0664(11) 0.0098(10) 0.0742(13)
F13 0.106(2) -0.0059(11) 0.0024(14) 0.0504(11) -0.0120(11) 0.101(2)
F14 0.111(2) 0.0350(12) 0.0106(12) 0.0806(13) -0.0244(11) 0.0676(12)
F15 0.0713(13) 0.0151(12) 0.0313(11) 0.109(2) 0.0086(11) 0.0695(12)
F16 0.0691(11) -0.0135(9) 0.0110(10) 0.0640(11) 0.0022(10) 0.0749(13)
N2 0.0585(14) 0.0023(11) -0.0014(10) 0.0435(12) -0.0003(9) 0.0181(9)
C21 0.0441(15) -0.0002(12) -0.0050(12) 0.0438(15) -0.0066(11) 0.0262(12)
C22 0.050(2) -0.0037(13) -0.0012(14) 0.0467(15) -0.0024(13) 0.0391(14)
C23 0.076(2) -0.009(2) -0.011(2) 0.044(2) 0.001(2) 0.052(2)
C24 0.076(2) 0.008(2) -0.029(2) 0.045(2) -0.013(2) 0.069(2)
C25 0.058(2) 0.013(2) -0.008(2) 0.062(2) -0.030(2) 0.069(2)
C26 0.052(2) -0.007(2) 0.0033(14) 0.058(2) -0.0127(14) 0.0401(14)
F22 0.0680(12) -0.0042(9) 0.0239(10) 0.0625(11) 0.0071(9) 0.0641(11)
F23 0.139(2) -0.0111(13) 0.0029(15) 0.0569(11) 0.0226(11) 0.0833(14)
F24 0.126(2) 0.0264(11) -0.040(2) 0.0505(10) -0.0141(11) 0.119(2)
F25 0.0760(13) 0.0264(12) 0.0108(14) 0.100(2) -0.0474(14) 0.116(2)
F26 0.0845(14) -0.0064(11) 0.0360(11) 0.0818(13) -0.0104(10) 0.0637(11)

loop_
_atom_site_label
_atom_site_occupancy
_atom_site_fract_x
_atom_site_fract_y
_atom_site_fract_z
_atom_site_U_iso_or_equiv
_atom_site_thermal_displace_type
_atom_site_calc_flag
_atom_site_refinement_flags
_atom_site_type_symbol
O1 1 0.9262(2) 0.26534(7) 0.1559(2) 0.0461(5) Uani d . O
C 1 0.9380(2) 0.25756(10) 0.2892(2) 0.0375(6) Uani d . C
N1 1 0.9788(2) 0.21121(9) 0.3450(2) 0.0474(6) Uani d . N
H1 1 0.9783(2) 0.20584(9) 0.4393(2) 0.047 Uiso calc R H
C11 1 1.0220(2) 0.17208(10) 0.2494(3) 0.0413(6) Uani d . C
C12 1 0.9777(2) 0.12162(10) 0.2445(3) 0.0454(7) Uani d . C
C13 1 1.0177(3) 0.08361(11) 0.1489(3) 0.0538(8) Uani d . C
C14 1 1.1036(3) 0.09634(12) 0.0542(3) 0.0552(8) Uani d . C
C15 1 1.1498(3) 0.14577(13) 0.0559(3) 0.0540(8) Uani d . C
C16 1 1.1110(2) 0.18303(11) 0.1545(3) 0.0457(7) Uani d . C
F12 1 0.8913(2) 0.10916(7) 0.3345(2) 0.0734(6) Uani d . F
F13 1 0.9718(2) 0.03547(7) 0.1457(2) 0.0858(6) Uani d . F
F14 1 1.1409(2) 0.05990(8) -0.0431(2) 0.0863(7) Uani d . F
F15 1 1.2322(2) 0.15823(8) -0.0397(2) 0.0833(6) Uani d . F
F16 1 1.1597(2) 0.23055(7) 0.1565(2) 0.0693(5) Uani d . F
N2 1 0.9124(2) 0.29422(8) 0.3944(2) 0.0400(5) Uani d . N
H2 1 0.9219(2) 0.28565(8) 0.4860(2) 0.040 Uiso calc R H
C21 1 0.8719(2) 0.34478(10) 0.3630(3) 0.0381(6) Uani d . C
C22 1 0.9221(2) 0.37865(10) 0.2619(3) 0.0453(7) Uani d . C
C23 1 0.8818(3) 0.42901(11) 0.2385(4) 0.0573(8) Uani d . C
C24 1 0.7918(3) 0.44789(12) 0.3214(4) 0.0636(9) Uani d . C
C25 1 0.7437(3) 0.41566(13) 0.4262(4) 0.0629(9) Uani d . C
C26 1 0.7823(3) 0.36499(12) 0.4430(3) 0.0498(7) Uani d . C
F22 1 1.0145(2) 0.36365(7) 0.1873(2) 0.0648(5) Uani d . F
F23 1 0.9302(2) 0.46027(7) 0.1375(2) 0.0929(7) Uani d . F
F24 1 0.7545(2) 0.49725(7) 0.2990(3) 0.0984(7) Uani d . F
F25 1 0.6580(2) 0.43364(9) 0.5089(3) 0.0975(7) Uani d . F
F26 1 0.7334(2) 0.33373(7) 0.5458(2) 0.0767(6) Uani d . F

loop_
_atom_type_symbol
_atom_type_description
_atom_type_scat_dispersion_real
_atom_type_scat_dispersion_imag
_atom_type_scat_source
C C 0.0033 0.0016 'International Tables Vol C Tables 4.2.6.8 and 6.1.1.4'
H H 0.0000 0.0000 'International Tables Vol C Tables 4.2.6.8 and 6.1.1.4'
O O 0.0106 0.0060 'International Tables Vol C Tables 4.2.6.8 and 6.1.1.4'
F F 0.0171 0.0103 'International Tables Vol C Tables 4.2.6.8 and 6.1.1.4'
N N 0.0061 0.0033 'International Tables Vol C Tables 4.2.6.8 and 6.1.1.4'

loop_
_geom_angle_atom_site_label_1
_geom_angle_atom_site_label_2
_geom_angle_atom_site_label_3
_geom_angle
_geom_angle_publ_flag
O1 C N2 123.4(2) no
O1 C N1 122.7(2) no
N2 C N1 113.9(2) no
C N1 C11 120.3(2) no
C12 C11 C16 117.0(2) no
C12 C11 N1 122.1(2) no
C16 C11 N1 121.0(2) no
F12 C12 C13 118.6(3) no
F12 C12 C11 119.1(2) no
C13 C12 C11 122.3(3) no
F13 C13 C14 120.3(3) no
F13 C13 C12 120.7(3) no
C14 C13 C12 119.0(3) no
F14 C14 C15 120.1(3) no
F14 C14 C13 119.4(3) no
C15 C14 C13 120.4(3) no
F15 C15 C14 120.0(3) no
F15 C15 C16 120.0(3) no
C14 C15 C16 120.1(3) no
F16 C16 C15 118.8(3) no
F16 C16 C11 120.0(2) no
C15 C16 C11 121.2(3) no
C N2 C21 123.9(2) no
C26 C21 C22 116.5(3) no
C26 C21 N2 119.8(2) no
C22 C21 N2 123.6(2) no
F22 C22 C23 117.9(3) no
F22 C22 C21 120.4(2) no
C23 C22 C21 121.6(3) no
F23 C23 C22 120.2(3) no
F23 C23 C24 119.6(3) no
C22 C23 C24 120.1(3) no
F24 C24 C25 121.3(3) no
F24 C24 C23 119.5(3) no
C25 C24 C23 119.1(3) no
F25 C25 C26 120.6(3) no
F25 C25 C24 119.9(3) no
C26 C25 C24 119.6(3) no
F26 C26 C25 118.8(3) no
F26 C26 C21 118.2(3) no
C25 C26 C21 123.0(3) no

loop_
_geom_bond_atom_site_label_1
_geom_bond_atom_site_label_2
_geom_bond_site_symmetry_2
_geom_bond_distance
_geom_bond_publ_flag
O1 C . 1.224(3) no
C N2 . 1.358(3) no
C N1 . 1.360(3) no
N1 C11 . 1.405(3) no
C11 C12 . 1.375(4) no
C11 C16 . 1.382(4) no
C12 F12 . 1.339(3) no
C12 C13 . 1.372(4) no
C13 F13 . 1.328(3) no
C13 C14 . 1.363(4) no
C14 F14 . 1.344(3) no
C14 C15 . 1.359(4) no
C15 F15 . 1.337(3) no
C15 C16 . 1.371(4) no
C16 F16 . 1.328(3) no
N2 C21 . 1.390(3) no
C21 C26 . 1.377(4) no
C21 C22 . 1.382(4) no
C22 F22 . 1.336(3) no
C22 C23 . 1.371(4) no
C23 F23 . 1.333(3) no
C23 C24 . 1.382(5) no
C24 F24 . 1.335(3) no
C24 C25 . 1.369(5) no
C25 F25 . 1.335(4) no
C25 C26 . 1.364(4) no
C26 F26 . 1.345(3) no

loop_
_cod_related_entry_id
_cod_related_entry_database
_cod_related_entry_code
1 ChemSpider 80125
